data_1516904
loop_
_publ_author_name
'Jing Jin'
'Yu Ding'
'Yuan-Yuan Gong'
'Sheng-Mei Cong'
'Yu-Xian Chi'
'Guang-Ning Zhang'
'Shu-Yun Niu'

_publ_section_title
;
 Synthesis, structure and surface photo-electric property of Ni(II)
 complexes
;
_journal_name_full
;
Inorganica Chimica Acta
;
_journal_page_first 227
_journal_page_last 235
_journal_volume 399
_journal_year 2013
_chemical_formula_sum 'C22 H30 N6 Ni O9'
_chemical_formula_weight 581.23
_space_group_IT_number 15
_symmetry_cell_setting monoclinic
_symmetry_space_group_name_Hall '-C 2yc'
_symmetry_space_group_name_H-M 'C 1 2/c 1'
_atom_sites_solution_hydrogens geom
_atom_sites_solution_primary direct
_atom_sites_solution_secondary difmap
_cell_angle_alpha 90.00
_cell_angle_beta 108.766(2)
_cell_angle_gamma 90.00
_cell_formula_units_Z 4
_cell_length_a 22.317(3)
_cell_length_b 12.2177(17)
_cell_length_c 9.0580(12)
_cell_measurement_temperature 293(2)
_cell_volume 2338.5(5)
_computing_cell_refinement 'Bruker XSCANS'
_computing_data_collection 'Bruker XSCANS'
_computing_data_reduction 'Bruker SHELXTL'
_computing_molecular_graphics 'Bruker SHELXTL'
_computing_publication_material 'Bruker SHELXTL'
_computing_structure_refinement 'SHELXL-97 (Sheldrick, 1997)'
_computing_structure_solution 'SHELXS-97 (Sheldrick, 1990)'
_diffrn_ambient_temperature 293(2)
_diffrn_measured_fraction_theta_full 0.999
_diffrn_measured_fraction_theta_max 0.999
_diffrn_measurement_device_type 'Bruker P4'
_diffrn_measurement_method '\w scans'
_diffrn_radiation_monochromator graphite
_diffrn_radiation_source 'fine-focus sealed tube'
_diffrn_radiation_type MoK\a
_diffrn_radiation_wavelength 0.71073
_diffrn_reflns_av_R_equivalents 0.0229
_diffrn_reflns_av_sigmaI/netI 0.0265
_diffrn_reflns_limit_h_max 26
_diffrn_reflns_limit_h_min -25
_diffrn_reflns_limit_k_max 14
_diffrn_reflns_limit_k_min -8
_diffrn_reflns_limit_l_max 10
_diffrn_reflns_limit_l_min -9
_diffrn_reflns_number 5709
_diffrn_reflns_theta_full 25.02
_diffrn_reflns_theta_max 25.02
_diffrn_reflns_theta_min 1.93
_exptl_absorpt_coefficient_mu 0.898
_exptl_absorpt_correction_T_max 0.8960
_exptl_absorpt_correction_T_min 0.5835
_exptl_absorpt_correction_type multi-scan
_exptl_absorpt_process_details sadabs
_exptl_crystal_colour green
_exptl_crystal_density_diffrn 1.651
_exptl_crystal_density_method 'not measured'
_exptl_crystal_description block
_exptl_crystal_F_000 1216
_exptl_crystal_size_max 0.67
_exptl_crystal_size_mid 0.31
_exptl_crystal_size_min 0.13
_refine_diff_density_max 0.230
_refine_diff_density_min -0.446
_refine_diff_density_rms 0.066
_refine_ls_extinction_method none
_refine_ls_goodness_of_fit_ref 1.091
_refine_ls_matrix_type full
_refine_ls_number_parameters 174
_refine_ls_number_reflns 2070
_refine_ls_number_restraints 1
_refine_ls_restrained_S_all 1.094
_refine_ls_R_factor_all 0.0328
_refine_ls_R_factor_gt 0.0280
_refine_ls_shift/su_max 0.000
_refine_ls_shift/su_mean 0.000
_refine_ls_structure_factor_coef Fsqd
_refine_ls_weighting_details 'calc w=1/[\s^2^(Fo^2^)+(0.0463P)^2^+1.2067P] where P=(Fo^2^+2Fc^2^)/3'
_refine_ls_weighting_scheme calc
_refine_ls_wR_factor_gt 0.0758
_refine_ls_wR_factor_ref 0.0787
_reflns_number_gt 1836
_reflns_number_total 2070
_reflns_threshold_expression >2sigma(I)
_cod_data_source_file ICA-2013-399-227-235-2.CIF
_cod_data_source_block 2
_cod_original_cell_volume 2338.5(6)
_cod_original_sg_symbol_H-M C2/c
_cod_database_code 1516904

loop_
_symmetry_equiv_pos_as_xyz
'x, y, z'
'-x, y, -z+1/2'
'x+1/2, y+1/2, z'
'-x+1/2, y+1/2, -z+1/2'
'-x, -y, -z'
'x, -y, z-1/2'
'-x+1/2, -y+1/2, -z'
'x+1/2, -y+1/2, z-1/2'

loop_
_atom_site_label
_atom_site_type_symbol
_atom_site_fract_x
_atom_site_fract_y
_atom_site_fract_z
_atom_site_U_iso_or_equiv
_atom_site_adp_type
_atom_site_occupancy
_atom_site_symmetry_multiplicity
_atom_site_calc_flag
_atom_site_refinement_flags
Ni1 Ni 0.2500 0.2500 0.5000 0.01626(13) Uani 1 2 d S
O1 O 0.25689(6) 0.09651(10) 0.59991(14) 0.0210(3) Uani 1 1 d .
O2 O 0.20722(7) -0.06507(11) 0.57131(17) 0.0324(4) Uani 1 1 d .
O3 O 0.03199(7) 0.33776(11) 0.00646(16) 0.0290(3) Uani 1 1 d .
O4 O -0.02151(7) 0.18394(13) -0.07346(18) 0.0442(4) Uani 1 1 d .
O5 O 0.5000 0.0453(2) 0.7500 0.0574(7) Uani 1 2 d SD
H5 H 0.4899 0.0844 0.8264 0.086 Uiso 1 1 d RD
N1 N 0.16816(7) 0.18185(12) 0.35890(16) 0.0170(3) Uani 1 1 d .
N2 N 0.29919(7) 0.18283(13) 0.34459(17) 0.0197(3) Uani 1 1 d .
H2 H 0.2720 0.1343 0.2807 0.024 Uiso 1 1 calc R
N3 N 0.40629(7) 0.15206(14) 0.23238(18) 0.0245(4) Uani 1 1 d .
H3A H 0.4257 0.1209 0.1699 0.029 Uiso 1 1 calc R
H3B H 0.4333 0.2001 0.2949 0.029 Uiso 1 1 calc R
C1 C 0.12462(9) 0.22921(15) 0.2385(2) 0.0187(4) Uani 1 1 d .
H1 H 0.1311 0.3011 0.2135 0.022 Uiso 1 1 calc R
C2 C 0.07024(8) 0.17590(16) 0.1494(2) 0.0202(4) Uani 1 1 d .
C3 C 0.06167(9) 0.06865(16) 0.1874(2) 0.0241(4) Uani 1 1 d .
H3 H 0.0262 0.0297 0.1287 0.029 Uiso 1 1 calc R
C4 C 0.10622(9) 0.01972(15) 0.3132(2) 0.0231(4) Uani 1 1 d .
H4 H 0.1004 -0.0517 0.3414 0.028 Uiso 1 1 calc R
C5 C 0.15932(8) 0.07811(15) 0.3965(2) 0.0186(4) Uani 1 1 d .
C6 C 0.21171(8) 0.03106(15) 0.5344(2) 0.0201(4) Uani 1 1 d .
C7 C 0.02289(9) 0.23701(16) 0.0165(2) 0.0228(4) Uani 1 1 d .
C8 C 0.31586(10) 0.26219(16) 0.2425(2) 0.0252(5) Uani 1 1 d .
H8A H 0.3436 0.3172 0.3064 0.030 Uiso 1 1 calc R
H8B H 0.2777 0.2988 0.1792 0.030 Uiso 1 1 calc R
C9 C 0.34834(9) 0.21066(18) 0.1356(2) 0.0264(4) Uani 1 1 d .
H9A H 0.3198 0.1596 0.0650 0.032 Uiso 1 1 calc R
H9B H 0.3597 0.2669 0.0740 0.032 Uiso 1 1 calc R
C10 C 0.38935(10) 0.06649(17) 0.3287(2) 0.0278(5) Uani 1 1 d .
H10A H 0.4273 0.0295 0.3926 0.033 Uiso 1 1 calc R
H10B H 0.3617 0.0126 0.2616 0.033 Uiso 1 1 calc R
C11 C 0.35612(9) 0.11986(17) 0.4316(2) 0.0268(4) Uani 1 1 d .
H11A H 0.3440 0.0635 0.4919 0.032 Uiso 1 1 calc R
H11B H 0.3856 0.1685 0.5043 0.032 Uiso 1 1 calc R

loop_
_atom_site_aniso_label
_atom_site_aniso_U_11
_atom_site_aniso_U_22
_atom_site_aniso_U_33
_atom_site_aniso_U_23
_atom_site_aniso_U_13
_atom_site_aniso_U_12
Ni1 0.01263(19) 0.0171(2) 0.0168(2) 0.00049(12) 0.00161(14) -0.00067(12)
O1 0.0173(6) 0.0214(7) 0.0210(7) 0.0020(5) 0.0016(5) -0.0008(5)
O2 0.0321(8) 0.0206(8) 0.0364(8) 0.0099(6) -0.0002(7) -0.0010(6)
O3 0.0313(8) 0.0232(8) 0.0286(7) 0.0054(6) 0.0039(6) 0.0048(6)
O4 0.0350(9) 0.0341(9) 0.0418(9) 0.0030(7) -0.0179(7) -0.0041(7)
O5 0.094(2) 0.0351(14) 0.0687(17) 0.000 0.0614(17) 0.000
N1 0.0156(8) 0.0180(8) 0.0166(7) -0.0001(6) 0.0042(6) 0.0006(6)
N2 0.0167(8) 0.0204(8) 0.0213(8) -0.0003(6) 0.0050(6) -0.0003(6)
N3 0.0189(8) 0.0327(10) 0.0226(8) -0.0085(7) 0.0076(7) -0.0022(7)
C1 0.0187(9) 0.0176(9) 0.0194(9) 0.0011(7) 0.0057(8) 0.0015(7)
C2 0.0181(9) 0.0230(10) 0.0187(9) -0.0013(8) 0.0048(7) 0.0024(7)
C3 0.0196(10) 0.0244(11) 0.0249(10) -0.0034(8) 0.0024(8) -0.0031(8)
C4 0.0230(10) 0.0152(10) 0.0285(10) 0.0027(8) 0.0045(8) -0.0023(8)
C5 0.0185(9) 0.0176(9) 0.0201(9) 0.0004(7) 0.0068(8) 0.0019(7)
C6 0.0183(9) 0.0216(10) 0.0205(9) 0.0011(8) 0.0066(8) 0.0033(8)
C7 0.0196(10) 0.0276(12) 0.0200(10) 0.0018(8) 0.0047(8) 0.0052(8)
C8 0.0264(11) 0.0264(11) 0.0248(10) 0.0039(8) 0.0110(9) 0.0052(8)
C9 0.0268(11) 0.0300(11) 0.0227(10) 0.0002(9) 0.0083(8) 0.0016(9)
C10 0.0257(10) 0.0265(11) 0.0315(11) 0.0014(9) 0.0096(9) 0.0060(8)
C11 0.0259(10) 0.0304(11) 0.0252(10) 0.0057(9) 0.0096(8) 0.0082(9)

loop_
_atom_type_symbol
_atom_type_description
_atom_type_scat_dispersion_real
_atom_type_scat_dispersion_imag
_atom_type_scat_source
C C 0.0033 0.0016 'International Tables Vol C Tables 4.2.6.8 and 6.1.1.4'
H H 0.0000 0.0000 'International Tables Vol C Tables 4.2.6.8 and 6.1.1.4'
N N 0.0061 0.0033 'International Tables Vol C Tables 4.2.6.8 and 6.1.1.4'
O O 0.0106 0.0060 'International Tables Vol C Tables 4.2.6.8 and 6.1.1.4'
Ni Ni 0.3393 1.1124 'International Tables Vol C Tables 4.2.6.8 and 6.1.1.4'

loop_
_geom_angle_atom_site_label_1
_geom_angle_atom_site_label_2
_geom_angle_atom_site_label_3
_geom_angle
_geom_angle_site_symmetry_1
_geom_angle_site_symmetry_3
N1 Ni1 N1 180.00(6) 7_556 .
N1 Ni1 O1 99.82(5) 7_556 .
N1 Ni1 O1 80.18(5) . .
N1 Ni1 O1 80.18(5) 7_556 7_556
N1 Ni1 O1 99.82(5) . 7_556
O1 Ni1 O1 180.0 . 7_556
N1 Ni1 N2 88.70(6) 7_556 7_556
N1 Ni1 N2 91.30(6) . 7_556
O1 Ni1 N2 92.31(5) . 7_556
O1 Ni1 N2 87.69(5) 7_556 7_556
N1 Ni1 N2 91.30(6) 7_556 .
N1 Ni1 N2 88.70(6) . .
O1 Ni1 N2 87.69(5) . .
O1 Ni1 N2 92.31(5) 7_556 .
N2 Ni1 N2 180.00(5) 7_556 .
C6 O1 Ni1 115.43(11) . .
C1 N1 C5 119.19(15) . .
C1 N1 Ni1 127.15(13) . .
C5 N1 Ni1 113.65(11) . .
C8 N2 C11 109.34(15) . .
C8 N2 Ni1 115.85(12) . .
C11 N2 Ni1 111.89(11) . .
C8 N2 H2 106.4 . .
C11 N2 H2 106.4 . .
Ni1 N2 H2 106.4 . .
C10 N3 C9 110.27(15) . .
C10 N3 H3A 109.6 . .
C9 N3 H3A 109.6 . .
C10 N3 H3B 109.6 . .
C9 N3 H3B 109.6 . .
H3A N3 H3B 108.1 . .
N1 C1 C2 122.87(17) . .
N1 C1 H1 118.6 . .
C2 C1 H1 118.6 . .
C3 C2 C1 117.76(17) . .
C3 C2 C7 123.11(17) . .
C1 C2 C7 119.13(17) . .
C2 C3 C4 119.58(17) . .
C2 C3 H3 120.2 . .
C4 C3 H3 120.2 . .
C5 C4 C3 119.31(17) . .
C5 C4 H4 120.3 . .
C3 C4 H4 120.3 . .
N1 C5 C4 121.27(16) . .
N1 C5 C6 115.31(15) . .
C4 C5 C6 123.41(16) . .
O2 C6 O1 126.31(17) . .
O2 C6 C5 118.29(16) . .
O1 C6 C5 115.40(16) . .
O4 C7 O3 125.24(18) . .
O4 C7 C2 117.89(17) . .
O3 C7 C2 116.87(17) . .
N2 C8 C9 113.40(16) . .
N2 C8 H8A 108.9 . .
C9 C8 H8A 108.9 . .
N2 C8 H8B 108.9 . .
C9 C8 H8B 108.9 . .
H8A C8 H8B 107.7 . .
N3 C9 C8 109.01(15) . .
N3 C9 H9A 109.9 . .
C8 C9 H9A 109.9 . .
N3 C9 H9B 109.9 . .
C8 C9 H9B 109.9 . .
H9A C9 H9B 108.3 . .
N3 C10 C11 109.03(16) . .
N3 C10 H10A 109.9 . .
C11 C10 H10A 109.9 . .
N3 C10 H10B 109.9 . .
C11 C10 H10B 109.9 . .
H10A C10 H10B 108.3 . .
N2 C11 C10 113.81(15) . .
N2 C11 H11A 108.8 . .
C10 C11 H11A 108.8 . .
N2 C11 H11B 108.8 . .
C10 C11 H11B 108.8 . .
H11A C11 H11B 107.7 . .

loop_
_geom_bond_atom_site_label_1
_geom_bond_atom_site_label_2
_geom_bond_distance
_geom_bond_site_symmetry_2
Ni1 N1 2.0398(14) 7_556
Ni1 N1 2.0398(14) .
Ni1 O1 2.0664(13) .
Ni1 O1 2.0664(13) 7_556
Ni1 N2 2.2033(15) 7_556
Ni1 N2 2.2033(15) .
O1 C6 1.274(2) .
O2 C6 1.234(2) .
O3 C7 1.256(2) .
O4 C7 1.244(2) .
O5 H5 0.9263 .
N1 C1 1.337(2) .
N1 C5 1.343(2) .
N2 C8 1.468(3) .
N2 C11 1.478(2) .
N2 H2 0.9100 .
N3 C10 1.486(3) .
N3 C9 1.491(2) .
N3 H3A 0.9000 .
N3 H3B 0.9000 .
C1 C2 1.385(3) .
C1 H1 0.9300 .
C2 C3 1.384(3) .
C2 C7 1.518(3) .
C3 C4 1.384(3) .
C3 H3 0.9300 .
C4 C5 1.381(3) .
C4 H4 0.9300 .
C5 C6 1.522(2) .
C8 C9 1.520(3) .
C8 H8A 0.9700 .
C8 H8B 0.9700 .
C9 H9A 0.9700 .
C9 H9B 0.9700 .
C10 C11 1.513(3) .
C10 H10A 0.9700 .
C10 H10B 0.9700 .
C11 H11A 0.9700 .
C11 H11B 0.9700 .
